data_2108776
loop_
_publ_author_name
'Safari, Fatemeh'
'Katrusiak, Andrzej'

_publ_section_title
;
 Structure--property relationships of molecular shape and orientation with
 compression and expansion of xylitol
;
_journal_issue 2
_journal_name_full 'Acta Crystallographica Section B'
_journal_page_first
;
;
_journal_paper_doi 10.1107/S2052520621000445
_journal_volume 77
_journal_year 2021
_chemical_absolute_configuration rm
_chemical_formula_moiety 'C5 H12 O5'
_chemical_formula_sum 'C5 H12 O5'
_chemical_formula_weight 152.15
_chemical_name_common xylitol
_space_group_crystal_system orthorhombic
_space_group_IT_number 19
_space_group_name_Hall 'P 2ac 2ab'
_space_group_name_H-M_alt 'P 21 21 21'
_atom_sites_solution_hydrogens geom
_atom_sites_solution_primary direct
_audit_creation_date 2019-10-18
_audit_creation_method
;
Olex2 1.2
(compiled 2017.03.28 svn.r3405 for OlexSys, GUI svn.r5337)
;
_cell_angle_alpha 90
_cell_angle_beta 90
_cell_angle_gamma 90
_cell_formula_units_Z 4
_cell_length_a 8.204(2)
_cell_length_b 8.854(2)
_cell_length_c 8.6809(7)
_cell_measurement_reflns_used 805
_cell_measurement_temperature 296.0(5)
_cell_measurement_theta_max 20.3060
_cell_measurement_theta_min 3.2740
_cell_volume 630.6(2)
_computing_molecular_graphics 'Olex2 (Dolomanov et al., 2009)'
_computing_publication_material 'Olex2 (Dolomanov et al., 2009)'
_computing_structure_refinement 'ShelXL (Sheldrick, 2015)'
_computing_structure_solution 'ShelXS (Sheldrick, 2008)'
_diffrn_ambient_temperature 296(2)
_diffrn_measured_fraction_theta_full 0.355
_diffrn_measured_fraction_theta_max 0.316
_diffrn_measurement_device_type 'multiwire proportional'
_diffrn_measurement_method 'phi and omega scans'
_diffrn_radiation_monochromator graphite
_diffrn_radiation_type MoK\a
_diffrn_radiation_wavelength 0.71073
_diffrn_reflns_av_R_equivalents 0.0645
_diffrn_reflns_av_unetI/netI 0.0464
_diffrn_reflns_Laue_measured_fraction_full 0.355
_diffrn_reflns_Laue_measured_fraction_max 0.316
_diffrn_reflns_limit_h_max 7
_diffrn_reflns_limit_h_min -7
_diffrn_reflns_limit_k_max 8
_diffrn_reflns_limit_k_min -8
_diffrn_reflns_limit_l_max 11
_diffrn_reflns_limit_l_min -11
_diffrn_reflns_number 2619
_diffrn_reflns_point_group_measured_fraction_full 0.374
_diffrn_reflns_point_group_measured_fraction_max 0.329
_diffrn_reflns_theta_full 25.242
_diffrn_reflns_theta_max 27.283
_diffrn_reflns_theta_min 3.287
_exptl_absorpt_coefficient_mu 0.144
_exptl_absorpt_correction_type none
_exptl_crystal_density_diffrn 1.603
_exptl_crystal_description prism
_exptl_crystal_F_000 328
_exptl_crystal_size_max 0.15
_exptl_crystal_size_mid 0.11
_exptl_crystal_size_min 0.1
_refine_diff_density_max 0.113
_refine_diff_density_min -0.131
_refine_diff_density_rms 0.030
_refine_ls_abs_structure_details
;
 Flack x determined using 141 quotients [(I+)-(I-)]/[(I+)+(I-)]
 (Parsons, Flack and Wagner, Acta Cryst. B69 (2013) 249-259).
;
_refine_ls_abs_structure_Flack -1.4(10)
_refine_ls_extinction_method none
_refine_ls_goodness_of_fit_ref 1.087
_refine_ls_hydrogen_treatment constr
_refine_ls_matrix_type full
_refine_ls_number_parameters 94
_refine_ls_number_reflns 467
_refine_ls_number_restraints 7
_refine_ls_restrained_S_all 1.127
_refine_ls_R_factor_all 0.0512
_refine_ls_R_factor_gt 0.0339
_refine_ls_shift/su_max 0.000
_refine_ls_shift/su_mean 0.000
_refine_ls_structure_factor_coef Fsqd
_refine_ls_weighting_details 'w=1/[\s^2^(Fo^2^)+(0.0381P)^2^] where P=(Fo^2^+2Fc^2^)/3'
_refine_ls_weighting_scheme calc
_refine_ls_wR_factor_gt 0.0681
_refine_ls_wR_factor_ref 0.0765
_reflns_Friedel_coverage 0.749
_reflns_Friedel_fraction_full 0.404
_reflns_Friedel_fraction_max 0.349
_reflns_number_gt 377
_reflns_number_total 467
_reflns_threshold_expression 'I > 2\s(I)'
_cod_data_source_file um5047sup1.cif
_cod_data_source_block Xylitol0_96GPa
_cod_database_code 2108776
_shelx_shelxl_version_number 2014/7
_shelx_space_group_comment
;
The symmetry employed for this shelxl refinement is uniquely defined
by the following loop, which should always be used as a source of
symmetry information in preference to the above space-group names.
They are only intended as comments.
;
_olex2_refinement_description
;
1. Fixed Uiso
 At 1.2 times of:
  All C(H) groups, All C(H,H) groups
 At 1.5 times of:
  All O(H) groups
2. Restrained distances
 C4-C3
 1.4 with sigma of 0.02
3. Uiso/Uaniso restraints and constraints
Uanis(C2) \\sim Ueq: with sigma of 0.01 and sigma for terminal atoms of 0.02
4.a Ternary CH refined with riding coordinates:
 C3(H3A), C2(H2A), C4(H4A)
4.b Secondary CH2 refined with riding coordinates:
 C1(H1A,H1B), C5(H5A,H5B)
4.c Tetrahedral OH refined with riding coordinates:
 O2(H2), O1(H1)
4.d Idealised tetrahedral OH refined as rotating group:
 O4(H4), O3(H3), O5(H5)
;
_olex2_submission_special_instructions 'No special instructions were received'

loop_
_space_group_symop_operation_xyz
'x, y, z'
'-x+1/2, -y, z+1/2'
'-x, y+1/2, -z+1/2'
'x+1/2, -y+1/2, -z'

loop_
_atom_site_label
_atom_site_type_symbol
_atom_site_fract_x
_atom_site_fract_y
_atom_site_fract_z
_atom_site_U_iso_or_equiv
_atom_site_adp_type
_atom_site_occupancy
_atom_site_site_symmetry_order
_atom_site_calc_flag
_atom_site_refinement_flags_posn
_atom_site_refinement_flags_adp
_atom_site_refinement_flags_occupancy
_atom_site_disorder_assembly
_atom_site_disorder_group
O4 O 0.4743(7) 0.6414(7) 0.6198(4) 0.0327(16) Uani 1 1 d . . . . .
H4 H 0.517113 0.595187 0.690941 0.049 Uiso 1 1 calc GR . . . .
O2 O 0.8621(7) 0.5708(5) 0.3055(4) 0.0345(15) Uani 1 1 d . . . . .
H2 H 0.908398 0.648302 0.333141 0.052 Uiso 1 1 calc R . . . .
O3 O 0.5648(8) 0.7135(6) 0.3134(4) 0.0345(14) Uani 1 1 d . . . . .
H3 H 0.571989 0.713761 0.219157 0.052 Uiso 1 1 calc GR . . . .
O1 O 0.9253(9) 0.3258(7) 0.5080(4) 0.0376(17) Uani 1 1 d . . . . .
H1 H 0.988519 0.395549 0.490910 0.056 Uiso 1 1 calc R . . . .
O5 O 0.1573(8) 0.5325(7) 0.5401(5) 0.0366(17) Uani 1 1 d . . . . .
H5 H 0.139862 0.607349 0.593221 0.055 Uiso 1 1 calc GR . . . .
C3 C 0.5752(11) 0.5614(9) 0.3688(6) 0.028(2) Uani 1 1 d D . . . .
H3A H 0.548859 0.493888 0.282871 0.034 Uiso 1 1 calc R . . . .
C2 C 0.7473(12) 0.5268(9) 0.4195(7) 0.030(2) Uani 1 1 d . U . . .
H2A H 0.770415 0.581089 0.515373 0.035 Uiso 1 1 calc R . . . .
C1 C 0.7706(12) 0.3607(10) 0.4455(8) 0.032(2) Uani 1 1 d . . . . .
H1A H 0.686646 0.324602 0.515009 0.039 Uiso 1 1 calc R . . . .
H1B H 0.757769 0.308051 0.348256 0.039 Uiso 1 1 calc R . . . .
C4 C 0.4455(11) 0.5393(9) 0.4927(6) 0.0286(19) Uani 1 1 d D . . . .
H4A H 0.451795 0.435240 0.530780 0.034 Uiso 1 1 calc R . . . .
C5 C 0.2780(11) 0.5662(9) 0.4297(8) 0.032(2) Uani 1 1 d . . . . .
H5A H 0.267959 0.671074 0.398625 0.038 Uiso 1 1 calc R . . . .
H5B H 0.261608 0.503742 0.339215 0.038 Uiso 1 1 calc R . . . .

loop_
_atom_site_aniso_label
_atom_site_aniso_U_11
_atom_site_aniso_U_22
_atom_site_aniso_U_33
_atom_site_aniso_U_23
_atom_site_aniso_U_13
_atom_site_aniso_U_12
O4 0.015(9) 0.051(7) 0.0315(17) -0.003(2) -0.007(2) 0.004(2)
O2 0.019(8) 0.044(7) 0.041(2) -0.002(2) 0.004(3) -0.003(2)
O3 0.036(8) 0.030(7) 0.0377(18) -0.001(2) -0.004(3) 0.000(2)
O1 0.010(9) 0.049(8) 0.053(2) 0.003(3) -0.007(3) 0.002(2)
O5 0.008(10) 0.055(8) 0.046(2) -0.004(3) 0.007(3) -0.006(2)
C3 0.008(12) 0.043(10) 0.032(3) -0.002(4) 0.004(4) 0.000(3)
C2 0.016(9) 0.044(9) 0.029(3) -0.007(3) 0.000(4) -0.001(4)
C1 0.027(13) 0.031(10) 0.038(3) -0.003(4) 0.002(4) 0.003(4)
C4 0.027(12) 0.026(9) 0.033(3) -0.001(3) -0.001(4) -0.001(3)
C5 0.032(12) 0.027(10) 0.036(3) -0.004(3) -0.007(4) 0.001(3)

loop_
_atom_type_symbol
_atom_type_description
_atom_type_scat_dispersion_real
_atom_type_scat_dispersion_imag
_atom_type_scat_source
C C 0.0033 0.0016 'International Tables Vol C Tables 4.2.6.8 and 6.1.1.4'
H H 0.0000 0.0000 'International Tables Vol C Tables 4.2.6.8 and 6.1.1.4'
O O 0.0106 0.0060 'International Tables Vol C Tables 4.2.6.8 and 6.1.1.4'

loop_
_geom_angle_atom_site_label_1
_geom_angle_atom_site_label_2
_geom_angle_atom_site_label_3
_geom_angle
_geom_angle_site_symmetry_1
_geom_angle_site_symmetry_3
_geom_angle_publ_flag
O3 C3 C2 110.2(6) . . ?
O3 C3 C4 108.4(5) . . ?
C2 C3 C4 114.9(6) . . ?
O2 C2 C3 111.2(5) . . ?
O2 C2 C1 106.8(6) . . ?
C1 C2 C3 111.2(7) . . ?
O1 C1 C2 112.7(7) . . ?
O4 C4 C3 110.1(6) . . ?
O4 C4 C5 109.2(6) . . ?
C5 C4 C3 111.2(5) . . ?
O5 C5 C4 111.2(5) . . ?

loop_
_geom_bond_atom_site_label_1
_geom_bond_atom_site_label_2
_geom_bond_distance
_geom_bond_site_symmetry_2
_geom_bond_publ_flag
O4 C4 1.446(8) . ?
O2 C2 1.420(10) . ?
O3 C3 1.433(8) . ?
O1 C1 1.415(9) . ?
O5 C5 1.410(8) . ?
C3 C2 1.510(10) . ?
C3 C4 1.526(10) . ?
C2 C1 1.500(11) . ?
C4 C5 1.498(10) . ?

_cod_database_fobs_code 2108776
